data_4337333
loop_
_publ_author_name
'Lincoln, Kimberly M.'
'Offutt, Michael E.'
'Hayden, Travis D.'
'Saunders, Ryker E.'
'Green, Kayla N.'

_publ_section_title
;
 Structural, Spectral, and Electrochemical Properties of Nickel(II),
 Copper(II), and Zinc(II) Complexes Containing 12-Membered Pyridine- and
 Pyridol-Based Tetra-aza Macrocycles.
;
_journal_issue 3
_journal_name_full 'Inorganic chemistry'
_journal_page_first 1406
_journal_page_last 1416
_journal_paper_doi 10.1021/ic402119s
_journal_volume 53
_journal_year 2014
_chemical_formula_moiety 'C22 H36 Cl2 N8 Ni2, 2(Cl O4)'
_chemical_formula_sum 'C22 H36 Cl4 N8 Ni2 O8'
_chemical_formula_weight 799.77
_space_group_crystal_system monoclinic
_space_group_IT_number 14
_space_group_name_Hall '-P 2ybc'
_space_group_name_H-M_alt 'P 1 21/c 1'
_symmetry_space_group_name_Hall '-P 2ybc'
_symmetry_space_group_name_H-M 'P 1 21/c 1'
_atom_sites_solution_hydrogens geom
_atom_sites_solution_primary direct
_atom_sites_solution_secondary difmap
_audit_creation_date 2013-09-04
_audit_creation_method
;
  Olex2 1.1
  (compiled 2011.11.01 svn.r2039, GUI svn.r3906)
;
_cell_angle_alpha 90
_cell_angle_beta 97.055(2)
_cell_angle_gamma 90
_cell_formula_units_Z 2
_cell_length_a 7.1569(4)
_cell_length_b 18.7039(10)
_cell_length_c 11.3004(6)
_cell_measurement_reflns_used 3797
_cell_measurement_temperature 100.(2)
_cell_measurement_theta_max 0.920
_cell_measurement_theta_min 0.852
_cell_volume 1501.24(14)
_computing_molecular_graphics
;
O. V. Dolomanov, L. J. Bourhis, R. J. Gildea, J. A. K. Howard and H. Puschmann,
OLEX2: a complete structure solution, refinement and analysis program.
J. Appl. Cryst. (2009). 42, 339-341.
;
_computing_publication_material
;
O. V. Dolomanov, L. J. Bourhis, R. J. Gildea, J. A. K. Howard and H. Puschmann,
OLEX2: a complete structure solution, refinement and analysis program.
J. Appl. Cryst. (2009). 42, 339-341.
;
_computing_structure_refinement
;
XL, G.M. Sheldrick, Acta Cryst.
(2008). A64, 112-122
;
_computing_structure_solution 'SHELXS-97 (Sheldrick, 2008)'
_diffrn_ambient_temperature 373(2)
_diffrn_measured_fraction_theta_full 0.995
_diffrn_measured_fraction_theta_max 0.995
_diffrn_radiation_wavelength 0.71073
_diffrn_reflns_av_R_equivalents 0.0603
_diffrn_reflns_av_unetI/netI 0.0225
_diffrn_reflns_limit_h_max 9
_diffrn_reflns_limit_h_min -9
_diffrn_reflns_limit_k_max 24
_diffrn_reflns_limit_k_min -24
_diffrn_reflns_limit_l_max 15
_diffrn_reflns_limit_l_min -14
_diffrn_reflns_number 64453
_diffrn_reflns_theta_full 28.17
_diffrn_reflns_theta_max 28.17
_diffrn_reflns_theta_min 2.12
_exptl_absorpt_coefficient_mu 1.672
_exptl_absorpt_correction_T_max 0.92
_exptl_absorpt_correction_T_min 0.75
_exptl_absorpt_correction_type multi-scan
_exptl_absorpt_process_details
;
;
_exptl_crystal_density_diffrn 1.783
_exptl_crystal_density_method 'not measured'
_exptl_crystal_F_000 824.0
_exptl_crystal_size_max 0.180
_exptl_crystal_size_mid 0.080
_exptl_crystal_size_min 0.050
_refine_diff_density_max 0.651
_refine_diff_density_min -0.393
_refine_ls_extinction_method none
_refine_ls_goodness_of_fit_ref 1.090
_refine_ls_hydrogen_treatment mixed
_refine_ls_matrix_type full
_refine_ls_number_parameters 211
_refine_ls_number_reflns 3671
_refine_ls_number_restraints 0
_refine_ls_restrained_S_all 1.090
_refine_ls_R_factor_all 0.0426
_refine_ls_R_factor_gt 0.0363
_refine_ls_shift/su_max 0.001
_refine_ls_shift/su_mean 0.000
_refine_ls_structure_factor_coef Fsqd
_refine_ls_weighting_details 'calc w=1/[\s^2^(Fo^2^)+(0.0370P)^2^+3.9853P] where P=(Fo^2^+2Fc^2^)/3'
_refine_ls_weighting_scheme calc
_refine_ls_wR_factor_gt 0.0889
_refine_ls_wR_factor_ref 0.0918
_reflns_number_gt 3296
_reflns_number_total 3671
_reflns_threshold_expression >2sigma(I)
_cod_data_source_file ic402119s_si_003.cif
_cod_data_source_block I
_cod_database_code 4337333

loop_
_space_group_symop_operation_xyz
'x, y, z'
'-x, y+1/2, -z+1/2'
'-x, -y, -z'
'x, -y-1/2, z-1/2'

loop_
_atom_site_type_symbol
_atom_site_label
_atom_site_fract_x
_atom_site_fract_y
_atom_site_fract_z
_atom_site_U_iso_or_equiv
_atom_site_adp_type
_atom_site_calc_flag
_atom_site_refinement_flags
_atom_site_occupancy
Ni Ni1 0.40710(4) 0.564019(17) 0.09449(3) 0.00711(9) Uani d . 1
Cl Cl1 0.69746(8) 0.54448(3) 0.00252(5) 0.01161(13) Uani d . 1
Cl Cl2 0.14086(9) 0.61898(3) 0.63447(6) 0.01394(14) Uani d . 1
O O1 0.1668(4) 0.68936(12) 0.6860(3) 0.0363(6) Uani d . 1
O O2 0.1395(3) 0.56880(11) 0.73181(18) 0.0193(4) Uani d . 1
O O3 0.2961(3) 0.60228(12) 0.56926(18) 0.0210(4) Uani d . 1
O O4 -0.0336(3) 0.61451(17) 0.5584(2) 0.0394(7) Uani d . 1
N N2 0.1530(3) 0.57555(11) 0.16372(19) 0.0094(4) Uani d . 1
N N3 0.5028(3) 0.52282(12) 0.26656(19) 0.0104(4) Uani d . 1
N N4 0.5260(3) 0.65196(11) 0.17055(18) 0.0081(4) Uani d . 1
N N1 0.2921(3) 0.64281(12) -0.03023(19) 0.0100(4) Uani d . 1
C C9 0.1888(4) 0.56487(15) 0.2940(2) 0.0132(5) Uani d . 1
H H9A 0.07 0.5527 0.3258 0.016 Uiso calc R 1
H H9B 0.2397 0.6093 0.3332 0.016 Uiso calc R 1
C C10 0.3292(4) 0.50476(15) 0.3187(2) 0.0138(5) Uani d . 1
H H10A 0.3587 0.4977 0.4058 0.017 Uiso calc R 1
H H10B 0.275 0.4598 0.2833 0.017 Uiso calc R 1
C C11 0.6227(4) 0.57537(14) 0.3387(2) 0.0125(5) Uani d . 1
H H11A 0.752 0.556 0.3553 0.015 Uiso calc R 1
H H11B 0.5734 0.5822 0.4161 0.015 Uiso calc R 1
C C1 0.6299(3) 0.64700(14) 0.2773(2) 0.0102(5) Uani d . 1
C C5 0.5230(3) 0.71169(14) 0.1061(2) 0.0101(5) Uani d . 1
C C4 0.6264(4) 0.77149(14) 0.1479(2) 0.0127(5) Uani d . 1
H H4 0.6222 0.8143 0.1025 0.015 Uiso calc R 1
C C3 0.7359(4) 0.76681(14) 0.2579(2) 0.0140(5) Uani d . 1
H H3 0.8088 0.8067 0.2882 0.017 Uiso calc R 1
C C2 0.7392(4) 0.70409(15) 0.3239(2) 0.0127(5) Uani d . 1
H H2 0.8144 0.7003 0.399 0.015 Uiso calc R 1
C C6 0.4105(4) 0.70783(14) -0.0157(2) 0.0137(5) Uani d . 1
H H6A 0.329 0.7506 -0.028 0.016 Uiso calc R 1
H H6B 0.4977 0.7081 -0.0773 0.016 Uiso calc R 1
C C7 0.0951(3) 0.65462(14) -0.0063(2) 0.0124(5) Uani d . 1
H H7A 0.0114 0.6199 -0.0528 0.015 Uiso calc R 1
H H7B 0.0546 0.7033 -0.0325 0.015 Uiso calc R 1
C C8 0.0768(4) 0.64617(14) 0.1251(2) 0.0116(5) Uani d . 1
H H8A 0.1477 0.6844 0.1715 0.014 Uiso calc R 1
H H8B -0.0571 0.6496 0.1383 0.014 Uiso calc R 1
H H14 0.564(5) 0.489(2) 0.261(3) 0.018(9) Uiso d . 1
H H12 0.294(5) 0.6291(18) -0.105(3) 0.012(8) Uiso d . 1
H H13 0.076(5) 0.544(2) 0.136(3) 0.018(9) Uiso d . 1

loop_
_atom_site_aniso_label
_atom_site_aniso_U_11
_atom_site_aniso_U_22
_atom_site_aniso_U_33
_atom_site_aniso_U_12
_atom_site_aniso_U_13
_atom_site_aniso_U_23
Ni1 0.00638(15) 0.00760(16) 0.00744(15) -0.00060(11) 0.00120(11) -0.00124(11)
Cl1 0.0090(3) 0.0119(3) 0.0147(3) -0.0030(2) 0.0044(2) -0.0052(2)
Cl2 0.0146(3) 0.0138(3) 0.0133(3) 0.0041(2) 0.0013(2) 0.0029(2)
O1 0.0515(16) 0.0119(10) 0.0502(16) 0.0008(10) 0.0260(13) -0.0030(10)
O2 0.0251(11) 0.0187(10) 0.0143(9) 0.0024(8) 0.0034(8) 0.0037(8)
O3 0.0214(10) 0.0257(11) 0.0174(10) 0.0046(9) 0.0076(8) -0.0008(8)
O4 0.0199(12) 0.072(2) 0.0235(12) 0.0083(12) -0.0083(9) 0.0090(12)
N2 0.0098(10) 0.0083(10) 0.0102(10) -0.0005(8) 0.0023(8) -0.0016(8)
N3 0.0107(10) 0.0082(10) 0.0123(10) 0.0012(8) 0.0014(8) 0.0002(8)
N4 0.0068(9) 0.0089(9) 0.0089(9) 0.0001(7) 0.0021(7) -0.0009(8)
N1 0.0096(10) 0.0112(10) 0.0091(10) -0.0026(8) 0.0005(8) -0.0012(8)
C9 0.0120(11) 0.0179(13) 0.0100(11) 0.0000(10) 0.0033(9) 0.0004(10)
C10 0.0123(12) 0.0163(13) 0.0130(12) -0.0030(10) 0.0020(9) 0.0035(10)
C11 0.0115(11) 0.0135(12) 0.0116(11) -0.0022(9) -0.0026(9) 0.0011(9)
C1 0.0074(11) 0.0142(12) 0.0095(11) 0.0020(9) 0.0027(9) -0.0017(9)
C5 0.0077(11) 0.0117(12) 0.0111(11) -0.0001(9) 0.0017(9) -0.0006(9)
C4 0.0136(12) 0.0105(11) 0.0144(12) -0.0024(9) 0.0030(10) 0.0003(9)
C3 0.0119(12) 0.0137(12) 0.0162(12) -0.0044(10) 0.0010(10) -0.0047(10)
C2 0.0088(11) 0.0181(13) 0.0109(11) -0.0007(9) 0.0000(9) -0.0046(10)
C6 0.0153(12) 0.0135(12) 0.0116(11) -0.0043(10) -0.0013(9) 0.0041(9)
C7 0.0084(11) 0.0145(12) 0.0136(12) 0.0010(9) -0.0021(9) 0.0015(10)
C8 0.0089(11) 0.0123(12) 0.0139(12) 0.0020(9) 0.0024(9) -0.0013(9)

loop_
_atom_type_symbol
_atom_type_description
_atom_type_scat_dispersion_real
_atom_type_scat_dispersion_imag
_atom_type_scat_source
C C 0.0033 0.0016 'International Tables Vol C Tables 4.2.6.8 and 6.1.1.4'
H H 0.0000 0.0000 'International Tables Vol C Tables 4.2.6.8 and 6.1.1.4'
N N 0.0061 0.0033 'International Tables Vol C Tables 4.2.6.8 and 6.1.1.4'
O O 0.0106 0.0060 'International Tables Vol C Tables 4.2.6.8 and 6.1.1.4'
Cl Cl 0.1484 0.1585 'International Tables Vol C Tables 4.2.6.8 and 6.1.1.4'
Ni Ni 0.3393 1.1124 'International Tables Vol C Tables 4.2.6.8 and 6.1.1.4'

loop_
_geom_angle_atom_site_label_1
_geom_angle_atom_site_label_2
_geom_angle_atom_site_label_3
_geom_angle_site_symmetry_1
_geom_angle_site_symmetry_3
_geom_angle
Cl1 Ni1 Cl1 3_665 . 85.01(2)
N2 Ni1 Cl1 . 3_665 91.25(6)
N2 Ni1 Cl1 . . 176.07(6)
N2 Ni1 N3 . . 83.78(9)
N2 Ni1 N1 . . 83.83(8)
N3 Ni1 Cl1 . 3_665 99.20(6)
N3 Ni1 Cl1 . . 97.97(6)
N3 Ni1 N1 . . 155.47(9)
N4 Ni1 Cl1 . 3_665 172.96(6)
N4 Ni1 Cl1 . . 88.09(6)
N4 Ni1 N2 . . 95.68(8)
N4 Ni1 N3 . . 80.36(9)
N4 Ni1 N1 . . 79.91(8)
N1 Ni1 Cl1 . . 95.79(6)
N1 Ni1 Cl1 . 3_665 102.15(6)
Ni1 Cl1 Ni1 3_665 . 94.99(2)
O1 Cl2 O2 . . 107.34(14)
O1 Cl2 O3 . . 109.58(14)
O3 Cl2 O2 . . 109.02(13)
O4 Cl2 O1 . . 110.85(18)
O4 Cl2 O2 . . 109.42(15)
O4 Cl2 O3 . . 110.56(14)
Ni1 N2 H13 . . 111.(2)
C9 N2 Ni1 . . 107.98(15)
C9 N2 H13 . . 107.(2)
C8 N2 Ni1 . . 106.90(15)
C8 N2 C9 . . 115.4(2)
C8 N2 H13 . . 109.(2)
Ni1 N3 H14 . . 110.(3)
C10 N3 Ni1 . . 104.81(15)
C10 N3 C11 . . 113.0(2)
C10 N3 H14 . . 111.(3)
C11 N3 Ni1 . . 111.26(16)
C11 N3 H14 . . 107.(3)
C1 N4 Ni1 . . 119.37(17)
C5 N4 Ni1 . . 118.53(17)
C5 N4 C1 . . 121.3(2)
Ni1 N1 H12 . . 112.(2)
C6 N1 Ni1 . . 108.97(15)
C6 N1 C7 . . 113.7(2)
C6 N1 H12 . . 106.(2)
C7 N1 Ni1 . . 106.29(15)
C7 N1 H12 . . 110.(2)
N2 C9 H9A . . 110.0
N2 C9 H9B . . 110.0
N2 C9 C10 . . 108.4(2)
H9A C9 H9B . . 108.4
C10 C9 H9A . . 110.0
C10 C9 H9B . . 110.0
N3 C10 C9 . . 109.2(2)
N3 C10 H10A . . 109.8
N3 C10 H10B . . 109.8
C9 C10 H10A . . 109.8
C9 C10 H10B . . 109.8
H10A C10 H10B . . 108.3
N3 C11 H11A . . 109.1
N3 C11 H11B . . 109.1
N3 C11 C1 . . 112.7(2)
H11A C11 H11B . . 107.8
C1 C11 H11A . . 109.1
C1 C11 H11B . . 109.1
N4 C1 C11 . . 115.3(2)
N4 C1 C2 . . 120.8(2)
C2 C1 C11 . . 123.8(2)
N4 C5 C4 . . 121.1(2)
N4 C5 C6 . . 115.4(2)
C4 C5 C6 . . 123.4(2)
C5 C4 H4 . . 120.9
C3 C4 C5 . . 118.1(2)
C3 C4 H4 . . 120.9
C4 C3 H3 . . 119.8
C4 C3 C2 . . 120.3(2)
C2 C3 H3 . . 119.8
C1 C2 C3 . . 118.3(2)
C1 C2 H2 . . 120.9
C3 C2 H2 . . 120.9
N1 C6 C5 . . 112.0(2)
N1 C6 H6A . . 109.2
N1 C6 H6B . . 109.2
C5 C6 H6A . . 109.2
C5 C6 H6B . . 109.2
H6A C6 H6B . . 107.9
N1 C7 H7A . . 109.4
N1 C7 H7B . . 109.4
N1 C7 C8 . . 111.2(2)
H7A C7 H7B . . 108.0
C8 C7 H7A . . 109.4
C8 C7 H7B . . 109.4
N2 C8 C7 . . 108.1(2)
N2 C8 H8A . . 110.1
N2 C8 H8B . . 110.1
C7 C8 H8A . . 110.1
C7 C8 H8B . . 110.1
H8A C8 H8B . . 108.4

loop_
_geom_bond_atom_site_label_1
_geom_bond_atom_site_label_2
_geom_bond_site_symmetry_2
_geom_bond_distance
Ni1 Cl1 3_665 2.3830(7)
Ni1 Cl1 . 2.4623(7)
Ni1 N2 . 2.077(2)
Ni1 N3 . 2.125(2)
Ni1 N4 . 1.997(2)
Ni1 N1 . 2.133(2)
Cl1 Ni1 3_665 2.3830(7)
Cl2 O1 . 1.442(2)
Cl2 O2 . 1.447(2)
Cl2 O3 . 1.441(2)
Cl2 O4 . 1.429(2)
N2 C9 . 1.476(3)
N2 C8 . 1.475(3)
N2 H13 . 0.84(4)
N3 C10 . 1.478(3)
N3 C11 . 1.482(3)
N3 H14 . 0.78(4)
N4 C1 . 1.340(3)
N4 C5 . 1.333(3)
N1 C6 . 1.480(3)
N1 C7 . 1.484(3)
N1 H12 . 0.88(3)
C9 H9A . 0.99
C9 H9B . 0.99
C9 C10 . 1.511(4)
C10 H10A . 0.99
C10 H10B . 0.99
C11 H11A . 0.99
C11 H11B . 0.99
C11 C1 . 1.513(4)
C1 C2 . 1.389(4)
C5 C4 . 1.391(4)
C5 C6 . 1.508(3)
C4 H4 . 0.95
C4 C3 . 1.388(4)
C3 H3 . 0.95
C3 C2 . 1.389(4)
C2 H2 . 0.95
C6 H6A . 0.99
C6 H6B . 0.99
C7 H7A . 0.99
C7 H7B . 0.99
C7 C8 . 1.515(4)
C8 H8A . 0.99
C8 H8B . 0.99

loop_
_geom_torsion_atom_site_label_1
_geom_torsion_atom_site_label_2
_geom_torsion_atom_site_label_3
_geom_torsion_atom_site_label_4
_geom_torsion_site_symmetry_1
_geom_torsion_site_symmetry_4
_geom_torsion
Ni1 N2 C9 C10 . . -39.4(2)
Ni1 N2 C8 C7 . . 45.8(2)
Ni1 N3 C10 C9 . . -44.2(2)
Ni1 N3 C11 C1 . . 6.0(3)
Ni1 N4 C1 C11 . . -8.8(3)
Ni1 N4 C1 C2 . . 169.41(18)
Ni1 N4 C5 C4 . . -170.61(19)
Ni1 N4 C5 C6 . . 6.0(3)
Ni1 N1 C6 C5 . . -22.3(3)
Ni1 N1 C7 C8 . . 33.3(2)
Cl1 Ni1 Cl1 Ni1 3_665 3_665 0
Cl1 Ni1 N2 C9 . . 128.7(9)
Cl1 Ni1 N2 C9 3_665 . 111.14(16)
Cl1 Ni1 N2 C8 . . -106.6(9)
Cl1 Ni1 N2 C8 3_665 . -124.10(15)
Cl1 Ni1 N3 C10 . . -158.89(15)
Cl1 Ni1 N3 C10 3_665 . -72.69(16)
Cl1 Ni1 N3 C11 . . 78.66(17)
Cl1 Ni1 N3 C11 3_665 . 164.86(16)
Cl1 Ni1 N4 C1 . . -88.84(18)
Cl1 Ni1 N4 C1 3_665 . -77.4(6)
Cl1 Ni1 N4 C5 . . 81.31(18)
Cl1 Ni1 N4 C5 3_665 . 92.8(5)
Cl1 Ni1 N1 C6 3_665 . -153.25(15)
Cl1 Ni1 N1 C6 . . -67.13(16)
Cl1 Ni1 N1 C7 3_665 . 83.87(15)
Cl1 Ni1 N1 C7 . . 170.00(15)
N2 Ni1 Cl1 Ni1 . 3_665 -17.6(9)
N2 Ni1 N3 C10 . . 17.57(16)
N2 Ni1 N3 C11 . . -104.88(18)
N2 Ni1 N4 C1 . . 92.25(19)
N2 Ni1 N4 C5 . . -97.59(18)
N2 Ni1 N1 C6 . . 116.80(17)
N2 Ni1 N1 C7 . . -6.08(16)
N2 C9 C10 N3 . . 57.6(3)
N3 Ni1 Cl1 Ni1 . 3_665 98.61(6)
N3 Ni1 N2 C9 . . 12.02(16)
N3 Ni1 N2 C8 . . 136.79(16)
N3 Ni1 N4 C1 . . 9.57(18)
N3 Ni1 N4 C5 . . 179.73(19)
N3 Ni1 N1 C6 . . 56.8(3)
N3 Ni1 N1 C7 . . -66.1(3)
N3 C11 C1 N4 . . 1.2(3)
N3 C11 C1 C2 . . -176.9(2)
N4 Ni1 Cl1 Ni1 . 3_665 178.60(6)
N4 Ni1 N2 C9 . . -67.60(17)
N4 Ni1 N2 C8 . . 57.17(16)
N4 Ni1 N3 C10 . . 114.43(17)
N4 Ni1 N3 C11 . . -8.02(17)
N4 Ni1 N1 C6 . . 19.89(17)
N4 Ni1 N1 C7 . . -102.99(16)
N4 C1 C2 C3 . . 1.0(4)
N4 C5 C4 C3 . . 1.2(4)
N4 C5 C6 N1 . . 12.0(3)
N1 Ni1 Cl1 Ni1 . 3_665 -101.74(6)
N1 Ni1 N2 C9 . . -146.78(17)
N1 Ni1 N2 C8 . . -22.01(16)
N1 Ni1 N3 C10 . . 77.6(3)
N1 Ni1 N3 C11 . . -44.9(3)
N1 Ni1 N4 C1 . . 174.93(19)
N1 Ni1 N4 C5 . . -14.92(18)
N1 C7 C8 N2 . . -54.3(3)
C9 N2 C8 C7 . . 165.9(2)
C10 N3 C11 C1 . . -111.6(2)
C11 N3 C10 C9 . . 77.2(3)
C11 C1 C2 C3 . . 179.0(2)
C1 N4 C5 C4 . . -0.7(4)
C1 N4 C5 C6 . . 176.0(2)
C5 N4 C1 C11 . . -178.6(2)
C5 N4 C1 C2 . . -0.5(4)
C5 C4 C3 C2 . . -0.6(4)
C4 C5 C6 N1 . . -171.4(2)
C4 C3 C2 C1 . . -0.4(4)
C6 N1 C7 C8 . . -86.6(3)
C6 C5 C4 C3 . . -175.2(2)
C7 N1 C6 C5 . . 96.0(3)
C8 N2 C9 C10 . . -158.9(2)
